data_4084346
loop_
_publ_author_name
'No\"el-Duchesneau, Ludovik'
'Lugan, No\"el'
'Lavigne, Guy'
'Labande, Agn\`es'
'C\'esar, Vincent'

_publ_section_title
;
 Tailoring Buchwald-Type Phosphines with Pyrimidinium Betaines as
 Versatile Aryl Group Surrogates
;
_journal_issue 19
_journal_name_full Organometallics
_journal_page_first 5085
_journal_paper_doi 10.1021/om5007819
_journal_volume 33
_journal_year 2014
_chemical_formula_moiety 'C26 H40 Cl N2 O2 P Pd'
_chemical_formula_sum 'C26 H40 Cl N2 O2 P Pd'
_chemical_formula_weight 585.42
_chemical_name_systematic
;
 ?
;
_space_group_IT_number 14
_symmetry_cell_setting monoclinic
_symmetry_Int_Tables_number 14
_symmetry_space_group_name_Hall '-P 2yn'
_symmetry_space_group_name_H-M 'P 1 21/n 1'
_atom_sites_solution_hydrogens mixed
_audit_creation_date 2014-04-05T17:59:59-00:00
_audit_creation_method 'WinGX routine CIF_UPDATE'
_cell_angle_alpha 90
_cell_angle_beta 99.7520(10)
_cell_angle_gamma 90
_cell_formula_units_Z 4
_cell_length_a 10.0977(3)
_cell_length_b 12.6809(4)
_cell_length_c 21.4021(7)
_cell_measurement_reflns_used 9999
_cell_measurement_temperature 173(2)
_cell_measurement_theta_max 36.29
_cell_measurement_theta_min 1.80
_cell_measurement_wavelength 0.71073
_cell_volume 2700.89(15)
_computing_structure_refinement 'SHELXL-2013 (Sheldrick, 2013)'
_diffrn_ambient_temperature 173(2)
_diffrn_measured_fraction_theta_full 0.998
_diffrn_measured_fraction_theta_max 0.998
_diffrn_measurement_device_type 'Nonius Mach 3 / APEX II'
_diffrn_measurement_method 'phi and omega scans'
_diffrn_radiation_monochromator graphite
_diffrn_radiation_probe x-ray
_diffrn_radiation_type MoK\a
_diffrn_radiation_wavelength 0.71073
_diffrn_reflns_av_R_equivalents 0.0179
_diffrn_reflns_Laue_measured_fraction_full 0.998
_diffrn_reflns_Laue_measured_fraction_max 0.998
_diffrn_reflns_limit_h_max 12
_diffrn_reflns_limit_h_min -12
_diffrn_reflns_limit_k_max 15
_diffrn_reflns_limit_k_min -15
_diffrn_reflns_limit_l_max 26
_diffrn_reflns_limit_l_min -26
_diffrn_reflns_number 29918
_diffrn_reflns_point_group_measured_fraction_full 0.998
_diffrn_reflns_point_group_measured_fraction_max 0.998
_diffrn_reflns_theta_full 25.242
_diffrn_reflns_theta_max 26.371
_diffrn_reflns_theta_min 3.213
_diffrn_standards_decay_% 0
_diffrn_standards_interval_count 0
_diffrn_standards_number 0
_exptl_absorpt_coefficient_mu 0.87
_exptl_absorpt_correction_T_max 0.770
_exptl_absorpt_correction_T_min 0.736
_exptl_absorpt_correction_type multi-scan
_exptl_absorpt_process_details
;
'SADABS, Sheldrick, Bruker, 2000'
;
_exptl_crystal_colour yellow
_exptl_crystal_density_diffrn 1.44
_exptl_crystal_density_method 'not measured'
_exptl_crystal_description cube
_exptl_crystal_F_000 1216
_exptl_crystal_size_max 0.35
_exptl_crystal_size_mid 0.35
_exptl_crystal_size_min 0.35
_refine_diff_density_max 0.373
_refine_diff_density_min -0.339
_refine_diff_density_rms 0.053
_refine_ls_extinction_method none
_refine_ls_goodness_of_fit_ref 1.06
_refine_ls_hydrogen_treatment mixed
_refine_ls_matrix_type full
_refine_ls_number_parameters 326
_refine_ls_number_reflns 5510
_refine_ls_number_restraints 5
_refine_ls_restrained_S_all 1.059
_refine_ls_R_factor_all 0.0233
_refine_ls_R_factor_gt 0.0208
_refine_ls_shift/su_max 0.004
_refine_ls_shift/su_mean 0
_refine_ls_structure_factor_coef Fsqd
_refine_ls_weighting_details 'w=1/[\s^2^(Fo^2^)+(0.0323P)^2^+1.6184P] where P=(Fo^2^+2Fc^2^)/3'
_refine_ls_weighting_scheme calc
_refine_ls_wR_factor_gt 0.0577
_refine_ls_wR_factor_ref 0.0594
_reflns_number_gt 5133
_reflns_number_total 5510
_reflns_threshold_expression 'I > 2\s(I)'
_cod_data_source_file om5007819_si_002.cif
_cod_data_source_block compound_8
_cod_depositor_comments 'Adding full bibliography for 4084343--4084346.cif.'
_cod_original_sg_symbol_H-M 'P 21/n'
_cod_database_code 4084346

loop_
_symmetry_equiv_pos_as_xyz
'x, y, z'
'-x+1/2, y+1/2, -z+1/2'
'-x, -y, -z'
'x-1/2, -y-1/2, z-1/2'

loop_
_atom_site_label
_atom_site_type_symbol
_atom_site_fract_x
_atom_site_fract_y
_atom_site_fract_z
_atom_site_U_iso_or_equiv
_atom_site_adp_type
_atom_site_occupancy
_atom_site_site_symmetry_order
_atom_site_calc_flag
_atom_site_refinement_flags_posn
_atom_site_refinement_flags_adp
_atom_site_refinement_flags_occupancy
C1 C 0.59507(16) 0.98575(12) 0.37056(7) 0.0148(3) Uani 1 1 d . . .
C2 C 0.54530(17) 0.84190(12) 0.43857(7) 0.0188(3) Uani 1 1 d . . .
C3 C 0.68137(18) 0.81409(13) 0.44763(7) 0.0210(3) Uani 1 1 d . . .
C4 C 0.77812(17) 0.87309(14) 0.42313(8) 0.0221(3) Uani 1 1 d . . .
C5 C 0.7291(2) 0.72547(15) 0.49247(9) 0.0300(4) Uani 1 1 d . . .
H5D H 0.8238 0.7151 0.4939 0.045 Uiso 0.5 1 calc R U P
H5E H 0.6818 0.6620 0.4781 0.045 Uiso 0.5 1 calc R U P
H5F H 0.7123 0.7428 0.5341 0.045 Uiso 0.5 1 calc R U P
H5G H 0.6548 0.6982 0.5101 0.045 Uiso 0.5 1 calc R U P
H5H H 0.7968 0.7512 0.5260 0.045 Uiso 0.5 1 calc R U P
H5I H 0.7663 0.6704 0.4700 0.045 Uiso 0.5 1 calc R U P
C6 C 0.35708(16) 0.95212(13) 0.37763(7) 0.0173(3) Uani 1 1 d . . .
H6 H 0.3458 1.0004 0.3414 0.021 Uiso 1 1 calc R U .
C7 C 0.27234(17) 0.85392(14) 0.35671(8) 0.0222(3) Uani 1 1 d . . .
H7A H 0.3277 0.8014 0.3416 0.033 Uiso 1 1 calc R U .
H7B H 0.2001 0.8725 0.3233 0.033 Uiso 1 1 calc R U .
H7C H 0.2361 0.8264 0.3921 0.033 Uiso 1 1 calc R U .
C8 C 0.31006(18) 1.01068(15) 0.43214(9) 0.0268(4) Uani 1 1 d . . .
H8A H 0.3178 0.9652 0.4684 0.040 Uiso 1 1 calc R U .
H8B H 0.2180 1.0316 0.4196 0.040 Uiso 1 1 calc R U .
H8C H 0.3648 1.0721 0.4427 0.040 Uiso 1 1 calc R U .
C9 C 0.82788(17) 1.03638(15) 0.36229(8) 0.0241(4) Uani 1 1 d . . .
H9 H 0.7774 1.0870 0.3329 0.029 Uiso 1 1 calc R U .
C10 C 0.92403(19) 0.97900(19) 0.32605(9) 0.0360(5) Uani 1 1 d . . .
H10A H 0.9946 0.9468 0.3556 0.054 Uiso 1 1 calc R U .
H10B H 0.9621 1.0285 0.3001 0.054 Uiso 1 1 calc R U .
H10C H 0.8759 0.9256 0.2996 0.054 Uiso 1 1 calc R U .
C11 C 0.9008(2) 1.09960(17) 0.41864(10) 0.0345(4) Uani 1 1 d . . .
H11A H 0.8363 1.1386 0.4376 0.052 Uiso 1 1 calc R U .
H11B H 0.9627 1.1476 0.4043 0.052 Uiso 1 1 calc R U .
H11C H 0.9490 1.0523 0.4494 0.052 Uiso 1 1 calc R U .
C12 C 0.55016(15) 1.08743(12) 0.33741(7) 0.0148(3) Uani 1 1 d . . .
C13 C 0.55171(16) 1.17157(13) 0.37991(8) 0.0186(3) Uani 1 1 d . . .
H13 H 0.5762 1.1594 0.4232 0.022 Uiso 1 1 calc R U .
C14 C 0.51733(17) 1.27251(13) 0.35854(8) 0.0219(3) Uani 1 1 d . . .
H14 H 0.5186 1.3277 0.3872 0.026 Uiso 1 1 calc R U .
C15 C 0.48111(18) 1.29066(13) 0.29416(8) 0.0237(4) Uani 1 1 d . . .
H15 H 0.4602 1.3585 0.2792 0.028 Uiso 1 1 calc R U .
C16 C 0.47612(17) 1.20709(13) 0.25214(8) 0.0209(3) Uani 1 1 d . . .
H16 H 0.4493 1.2203 0.2091 0.025 Uiso 1 1 calc R U .
C17 C 0.50984(15) 1.10328(12) 0.27165(7) 0.0155(3) Uani 1 1 d . . .
C18 C 0.45366(17) 0.87449(13) 0.22996(8) 0.0202(3) Uani 1 1 d . . .
H18 H 0.3987 0.8830 0.2632 0.024 Uiso 1 1 calc R U .
C19 C 0.36586(19) 0.81409(14) 0.17562(9) 0.0278(4) Uani 1 1 d . . .
H19A H 0.4146 0.8052 0.1412 0.042 Uiso 1 1 calc R U .
H19B H 0.2851 0.8533 0.1613 0.042 Uiso 1 1 calc R U .
H19C H 0.3432 0.7462 0.1906 0.042 Uiso 1 1 calc R U .
C20 C 0.5725(2) 0.80495(14) 0.25829(8) 0.0284(4) Uani 1 1 d . . .
H20A H 0.5399 0.7430 0.2765 0.043 Uiso 1 1 calc R U .
H20B H 0.6304 0.8435 0.2906 0.043 Uiso 1 1 calc R U .
H20C H 0.6217 0.7847 0.2256 0.043 Uiso 1 1 calc R U .
C21 C 0.65856(17) 1.00623(15) 0.18192(8) 0.0253(4) Uani 1 1 d . . .
H21 H 0.7211 0.9785 0.2182 0.030 Uiso 1 1 calc R U .
C22 C 0.6632(2) 0.93244(16) 0.12541(9) 0.0325(4) Uani 1 1 d . . .
H22A H 0.6009 0.9569 0.0894 0.049 Uiso 1 1 calc R U .
H22B H 0.6391 0.8623 0.1361 0.049 Uiso 1 1 calc R U .
H22C H 0.7523 0.9320 0.1154 0.049 Uiso 1 1 calc R U .
C23 C 0.7062(2) 1.11650(19) 0.16761(11) 0.0415(5) Uani 1 1 d . . .
H23A H 0.7942 1.1121 0.1564 0.062 Uiso 1 1 calc R U .
H23B H 0.7094 1.1603 0.2044 0.062 Uiso 1 1 calc R U .
H23C H 0.6449 1.1464 0.1330 0.062 Uiso 1 1 calc R U .
C24 C 0.3730(2) 1.05973(18) 0.04468(9) 0.0365(5) Uani 1 1 d D . .
H24A H 0.374(3) 0.9866(5) 0.0351(12) 0.055 Uiso 1 1 d D U .
H24B H 0.4531(14) 1.0976(17) 0.0423(12) 0.055 Uiso 1 1 d D U .
C25 C 0.2490(2) 1.11513(17) 0.03585(8) 0.0367(5) Uani 1 1 d D . .
H25 H 0.251(3) 1.1896(3) 0.0313(12) 0.050 Uiso 1 1 d D U .
C26 C 0.1366(2) 1.06711(18) 0.05043(10) 0.0396(5) Uani 1 1 d D . .
H26A H 0.124(2) 0.9929(3) 0.0481(11) 0.045 Uiso 1 1 d D U .
H26B H 0.0602(14) 1.1092(15) 0.0535(11) 0.045 Uiso 1 1 d D U .
N1 N 0.50493(13) 0.92683(10) 0.39378(6) 0.0153(3) Uani 1 1 d . . .
N2 N 0.72664(14) 0.96356(11) 0.38378(6) 0.0172(3) Uani 1 1 d . . .
O1 O 0.45802(13) 0.80331(10) 0.46562(6) 0.0257(3) Uani 1 1 d . . .
O2 O 0.90043(13) 0.85825(11) 0.43279(7) 0.0345(3) Uani 1 1 d . . .
P1 P 0.48946(4) 1.00991(3) 0.20402(2) 0.01531(9) Uani 1 1 d . . .
Cl1 Cl 0.16771(5) 1.05787(3) 0.21331(2) 0.02950(10) Uani 1 1 d . . .
Pd1 Pd 0.30211(2) 1.05931(2) 0.13202(2) 0.01912(5) Uani 1 1 d . . .

loop_
_atom_site_aniso_label
_atom_site_aniso_U_11
_atom_site_aniso_U_22
_atom_site_aniso_U_33
_atom_site_aniso_U_23
_atom_site_aniso_U_13
_atom_site_aniso_U_12
C1 0.0179(8) 0.0169(7) 0.0091(6) -0.0026(6) 0.0012(6) 0.0004(6)
C2 0.0276(9) 0.0161(7) 0.0115(7) -0.0003(6) -0.0007(6) -0.0016(6)
C3 0.0286(9) 0.0183(8) 0.0147(7) 0.0013(6) -0.0004(6) 0.0029(7)
C4 0.0249(9) 0.0220(8) 0.0174(8) 0.0009(7) -0.0019(6) 0.0059(7)
C5 0.0375(11) 0.0244(9) 0.0262(9) 0.0087(7) -0.0003(8) 0.0053(8)
C6 0.0141(7) 0.0205(8) 0.0169(8) -0.0008(6) 0.0015(6) 0.0000(6)
C7 0.0200(8) 0.0244(8) 0.0214(8) -0.0014(7) 0.0013(6) -0.0060(7)
C8 0.0239(9) 0.0320(10) 0.0263(9) -0.0084(8) 0.0091(7) -0.0003(7)
C9 0.0163(8) 0.0316(9) 0.0240(8) 0.0078(7) 0.0023(7) -0.0021(7)
C10 0.0186(9) 0.0612(14) 0.0288(10) 0.0071(10) 0.0061(7) 0.0056(9)
C11 0.0258(10) 0.0348(11) 0.0407(11) 0.0011(9) -0.0009(8) -0.0095(8)
C12 0.0130(7) 0.0160(7) 0.0153(7) 0.0013(6) 0.0023(6) -0.0006(6)
C13 0.0191(8) 0.0214(8) 0.0153(7) -0.0022(6) 0.0024(6) -0.0023(6)
C14 0.0225(8) 0.0171(8) 0.0262(9) -0.0058(7) 0.0047(7) -0.0016(6)
C15 0.0262(9) 0.0142(8) 0.0298(9) 0.0014(7) 0.0019(7) 0.0008(6)
C16 0.0249(8) 0.0189(8) 0.0174(8) 0.0027(6) -0.0009(6) 0.0015(7)
C17 0.0149(7) 0.0159(7) 0.0157(7) -0.0011(6) 0.0024(6) -0.0004(6)
C18 0.0281(9) 0.0167(8) 0.0161(7) -0.0011(6) 0.0046(6) 0.0020(7)
C19 0.0301(9) 0.0200(8) 0.0316(10) -0.0044(7) 0.0002(8) -0.0012(7)
C20 0.0399(11) 0.0203(9) 0.0229(9) -0.0001(7) -0.0005(8) 0.0083(8)
C21 0.0196(8) 0.0380(10) 0.0185(8) -0.0012(7) 0.0036(6) 0.0011(7)
C22 0.0295(10) 0.0442(12) 0.0263(9) -0.0037(8) 0.0116(8) 0.0086(9)
C23 0.0388(12) 0.0498(13) 0.0400(12) -0.0087(10) 0.0187(9) -0.0197(10)
C24 0.0517(13) 0.0435(12) 0.0136(8) -0.0015(8) 0.0033(8) 0.0121(10)
C25 0.0552(13) 0.0366(11) 0.0139(8) -0.0033(8) -0.0069(8) 0.0165(10)
C26 0.0378(12) 0.0388(12) 0.0336(11) -0.0107(9) -0.0183(9) 0.0132(9)
N1 0.0167(7) 0.0162(6) 0.0124(6) -0.0004(5) 0.0009(5) -0.0004(5)
N2 0.0170(7) 0.0200(7) 0.0142(6) 0.0023(5) 0.0014(5) 0.0008(5)
O1 0.0300(7) 0.0276(6) 0.0195(6) 0.0059(5) 0.0039(5) -0.0075(5)
O2 0.0213(6) 0.0399(8) 0.0400(8) 0.0112(6) -0.0019(6) 0.0090(6)
P1 0.0178(2) 0.01630(19) 0.01154(18) -0.00012(15) 0.00174(15) 0.00140(15)
Cl1 0.0275(2) 0.0252(2) 0.0386(3) 0.00031(18) 0.01371(19) 0.00043(17)
Pd1 0.02094(8) 0.01866(8) 0.01585(7) -0.00202(5) -0.00240(5) 0.00342(5)

loop_
_atom_type_symbol
_atom_type_description
_atom_type_scat_dispersion_real
_atom_type_scat_dispersion_imag
_atom_type_scat_source
C C 0.0033 0.0016 'International Tables Vol C Tables 4.2.6.8 and 6.1.1.4'
H H 0 0 'International Tables Vol C Tables 4.2.6.8 and 6.1.1.4'
N N 0.0061 0.0033 'International Tables Vol C Tables 4.2.6.8 and 6.1.1.4'
O O 0.0106 0.006 'International Tables Vol C Tables 4.2.6.8 and 6.1.1.4'
P P 0.1023 0.0942 'International Tables Vol C Tables 4.2.6.8 and 6.1.1.4'
Cl Cl 0.1484 0.1585 'International Tables Vol C Tables 4.2.6.8 and 6.1.1.4'
Pd Pd -0.9988 1.0072 'International Tables Vol C Tables 4.2.6.8 and 6.1.1.4'

loop_
_geom_angle_atom_site_label_1
_geom_angle_atom_site_label_2
_geom_angle_atom_site_label_3
_geom_angle
N1 C1 N2 121.14(14)
N1 C1 C12 118.99(14)
N2 C1 C12 119.23(14)
O1 C2 C3 126.66(15)
O1 C2 N1 117.40(15)
C3 C2 N1 115.92(14)
C2 C3 C4 122.95(15)
C2 C3 C5 118.56(16)
C4 C3 C5 118.00(16)
O2 C4 C3 126.77(16)
O2 C4 N2 117.65(16)
C3 C4 N2 115.55(14)
C3 C5 H5D 109.5
C3 C5 H5E 109.5
H5D C5 H5E 109.5
C3 C5 H5F 109.5
H5D C5 H5F 109.5
H5E C5 H5F 109.5
C3 C5 H5G 109.5
H5D C5 H5G 141.1
H5E C5 H5G 56.3
H5F C5 H5G 56.3
C3 C5 H5H 109.5
H5D C5 H5H 56.3
H5E C5 H5H 141.1
H5F C5 H5H 56.3
H5G C5 H5H 109.5
C3 C5 H5I 109.5
H5D C5 H5I 56.3
H5E C5 H5I 56.3
H5F C5 H5I 141.1
H5G C5 H5I 109.5
H5H C5 H5I 109.5
N1 C6 C8 110.64(13)
N1 C6 C7 112.07(13)
C8 C6 C7 112.83(14)
N1 C6 H6 107.0
C8 C6 H6 107.0
C7 C6 H6 107.0
C6 C7 H7A 109.5
C6 C7 H7B 109.5
H7A C7 H7B 109.5
C6 C7 H7C 109.5
H7A C7 H7C 109.5
H7B C7 H7C 109.5
C6 C8 H8A 109.5
C6 C8 H8B 109.5
H8A C8 H8B 109.5
C6 C8 H8C 109.5
H8A C8 H8C 109.5
H8B C8 H8C 109.5
N2 C9 C10 112.71(16)
N2 C9 C11 109.98(14)
C10 C9 C11 112.84(16)
N2 C9 H9 107.0
C10 C9 H9 107.0
C11 C9 H9 107.0
C9 C10 H10A 109.5
C9 C10 H10B 109.5
H10A C10 H10B 109.5
C9 C10 H10C 109.5
H10A C10 H10C 109.5
H10B C10 H10C 109.5
C9 C11 H11A 109.5
C9 C11 H11B 109.5
H11A C11 H11B 109.5
C9 C11 H11C 109.5
H11A C11 H11C 109.5
H11B C11 H11C 109.5
C13 C12 C17 120.57(14)
C13 C12 C1 112.18(13)
C17 C12 C1 127.25(14)
C14 C13 C12 121.04(15)
C14 C13 H13 119.5
C12 C13 H13 119.5
C13 C14 C15 119.49(15)
C13 C14 H14 120.3
C15 C14 H14 120.3
C14 C15 C16 119.58(16)
C14 C15 H15 120.2
C16 C15 H15 120.2
C15 C16 C17 122.91(15)
C15 C16 H16 118.5
C17 C16 H16 118.5
C16 C17 C12 116.36(14)
C16 C17 P1 112.15(11)
C12 C17 P1 131.48(12)
C20 C18 C19 108.96(14)
C20 C18 P1 118.16(13)
C19 C18 P1 110.48(11)
C20 C18 H18 106.2
C19 C18 H18 106.2
P1 C18 H18 106.2
C18 C19 H19A 109.5
C18 C19 H19B 109.5
H19A C19 H19B 109.5
C18 C19 H19C 109.5
H19A C19 H19C 109.5
H19B C19 H19C 109.5
C18 C20 H20A 109.5
C18 C20 H20B 109.5
H20A C20 H20B 109.5
C18 C20 H20C 109.5
H20A C20 H20C 109.5
H20B C20 H20C 109.5
C23 C21 C22 110.34(16)
C23 C21 P1 111.36(14)
C22 C21 P1 111.68(13)
C23 C21 H21 107.8
C22 C21 H21 107.8
P1 C21 H21 107.8
C21 C22 H22A 109.5
C21 C22 H22B 109.5
H22A C22 H22B 109.5
C21 C22 H22C 109.5
H22A C22 H22C 109.5
H22B C22 H22C 109.5
C21 C23 H23A 109.5
C21 C23 H23B 109.5
H23A C23 H23B 109.5
C21 C23 H23C 109.5
H23A C23 H23C 109.5
H23B C23 H23C 109.5
C25 C24 Pd1 72.28(12)
C25 C24 H24A 119.9(17)
Pd1 C24 H24A 102.0(16)
C25 C24 H24B 118.8(16)
Pd1 C24 H24B 118.0(16)
H24A C24 H24B 116(2)
C26 C25 C24 119.7(2)
C26 C25 Pd1 73.63(12)
C24 C25 Pd1 68.88(11)
C26 C25 H25 119.6(16)
C24 C25 H25 118.5(16)
Pd1 C25 H25 114.7(15)
C25 C26 Pd1 69.77(11)
C25 C26 H26A 122.6(15)
Pd1 C26 H26A 94.4(15)
C25 C26 H26B 118.7(14)
Pd1 C26 H26B 119.0(14)
H26A C26 H26B 117(2)
C1 N1 C2 121.79(13)
C1 N1 C6 120.37(13)
C2 N1 C6 117.69(13)
C1 N2 C4 121.87(14)
C1 N2 C9 120.43(13)
C4 N2 C9 117.55(13)
C21 P1 C17 103.34(8)
C21 P1 C18 106.74(8)
C17 P1 C18 110.99(7)
C21 P1 Pd1 121.52(6)
C17 P1 Pd1 108.48(5)
C18 P1 Pd1 105.69(5)
C24 Pd1 C25 38.84(8)
C24 Pd1 C26 67.92(9)
C25 Pd1 C26 36.59(9)
C24 Pd1 P1 103.21(6)
C25 Pd1 P1 140.09(7)
C26 Pd1 P1 164.48(6)
C24 Pd1 Cl1 165.34(7)
C25 Pd1 Cl1 128.29(6)
C26 Pd1 Cl1 97.45(7)
P1 Pd1 Cl1 90.819(16)

loop_
_geom_bond_atom_site_label_1
_geom_bond_atom_site_label_2
_geom_bond_distance
C1 N1 1.337(2)
C1 N2 1.341(2)
C1 C12 1.504(2)
C2 O1 1.235(2)
C2 C3 1.400(2)
C2 N1 1.453(2)
C3 C4 1.401(3)
C3 C5 1.503(2)
C4 O2 1.232(2)
C4 N2 1.465(2)
C5 H5D 0.9600
C5 H5E 0.9600
C5 H5F 0.9600
C5 H5G 0.9600
C5 H5H 0.9600
C5 H5I 0.9600
C6 N1 1.509(2)
C6 C8 1.525(2)
C6 C7 1.534(2)
C6 H6 0.9800
C7 H7A 0.9600
C7 H7B 0.9600
C7 H7C 0.9600
C8 H8A 0.9600
C8 H8B 0.9600
C8 H8C 0.9600
C9 N2 1.506(2)
C9 C10 1.526(3)
C9 C11 1.529(3)
C9 H9 0.9800
C10 H10A 0.9600
C10 H10B 0.9600
C10 H10C 0.9600
C11 H11A 0.9600
C11 H11B 0.9600
C11 H11C 0.9600
C12 C13 1.400(2)
C12 C17 1.412(2)
C13 C14 1.384(2)
C13 H13 0.9300
C14 C15 1.384(2)
C14 H14 0.9300
C15 C16 1.385(2)
C15 H15 0.9300
C16 C17 1.405(2)
C16 H16 0.9300
C17 P1 1.8543(16)
C18 C20 1.529(2)
C18 C19 1.541(2)
C18 P1 1.8589(17)
C18 H18 0.9800
C19 H19A 0.9600
C19 H19B 0.9600
C19 H19C 0.9600
C20 H20A 0.9600
C20 H20B 0.9600
C20 H20C 0.9600
C21 C23 1.526(3)
C21 C22 1.536(2)
C21 P1 1.8480(18)
C21 H21 0.9800
C22 H22A 0.9600
C22 H22B 0.9600
C22 H22C 0.9600
C23 H23A 0.9600
C23 H23B 0.9600
C23 H23C 0.9600
C24 C25 1.420(3)
C24 Pd1 2.112(2)
C24 H24A 0.9500(10)
C24 H24B 0.9499(10)
C25 C26 1.370(4)
C25 Pd1 2.1567(18)
C25 H25 0.9500(10)
C26 Pd1 2.2053(19)
C26 H26A 0.9500(10)
C26 H26B 0.9499(10)
P1 Pd1 2.3148(4)
Cl1 Pd1 2.3808(5)
